data_4133848
loop_
_publ_author_name
'Shi, Chao'
'Ye, Le'
'Gong, Zhi-Xin'
'Ma, Jia-Jun'
'Wang, Qin-Wen'
'Jiang, Jia-Ying'
'Hua, Miao-Miao'
'Wang, Chang-Feng'
'Yu, Hui'
'Zhang, Yi'
'Ye, Heng-Yun'

_publ_section_title
;
 Two-Dimensional Organic-Inorganic Hybrid Rare-Earth Double Perovskite
 Ferroelectrics.
;
_journal_name_full 'Journal of the American Chemical Society'
_journal_paper_doi 10.1021/jacs.9b11697
_journal_year 2019
_chemical_formula_sum 'C28 H56 Ce K N12 O28'
_chemical_formula_weight 1188.06
_space_group_crystal_system orthorhombic
_space_group_IT_number 65
_space_group_name_Hall '-C 2 2'
_space_group_name_H-M_alt 'C m m m'
_audit_creation_method SHELXL-2014/7
_cell_angle_alpha 90
_cell_angle_beta 90
_cell_angle_gamma 90
_cell_formula_units_Z 2
_cell_length_a 9.9132(4)
_cell_length_b 24.2676(9)
_cell_length_c 9.8306(3)
_cell_measurement_reflns_used 6182
_cell_measurement_temperature 293(2)
_cell_measurement_theta_max 30.7820
_cell_measurement_theta_min 2.2030
_cell_volume 2364.94(15)
_computing_structure_refinement 'SHELXL-2014/7 (Sheldrick, 2014)'
_diffrn_ambient_temperature 293(2)
_diffrn_measured_fraction_theta_full 0.998
_diffrn_measured_fraction_theta_max 0.859
_diffrn_measurement_device_type 'RIGAKY SYNERGY'
_diffrn_radiation_type MoK\a
_diffrn_radiation_wavelength 0.71073
_diffrn_reflns_av_R_equivalents 0.0291
_diffrn_reflns_av_unetI/netI 0.0252
_diffrn_reflns_Laue_measured_fraction_full 0.998
_diffrn_reflns_Laue_measured_fraction_max 0.859
_diffrn_reflns_limit_h_max 13
_diffrn_reflns_limit_h_min -10
_diffrn_reflns_limit_k_max 34
_diffrn_reflns_limit_k_min -30
_diffrn_reflns_limit_l_max 14
_diffrn_reflns_limit_l_min -13
_diffrn_reflns_number 8458
_diffrn_reflns_point_group_measured_fraction_full 0.998
_diffrn_reflns_point_group_measured_fraction_max 0.859
_diffrn_reflns_theta_full 25.242
_diffrn_reflns_theta_max 31.617
_diffrn_reflns_theta_min 2.072
_exptl_absorpt_coefficient_mu 1.155
_exptl_absorpt_correction_T_max 1.00000
_exptl_absorpt_correction_T_min 0.82433
_exptl_absorpt_correction_type multi-scan
_exptl_crystal_colour COLORLESS
_exptl_crystal_density_diffrn 1.668
_exptl_crystal_description BLOCK
_exptl_crystal_F_000 1218
_exptl_crystal_size_max 0.17
_exptl_crystal_size_mid 0.14
_exptl_crystal_size_min 0.11
_refine_diff_density_max 1.001
_refine_diff_density_min -0.685
_refine_diff_density_rms 0.130
_refine_ls_extinction_method none
_refine_ls_goodness_of_fit_ref 1.087
_refine_ls_hydrogen_treatment undef
_refine_ls_matrix_type full
_refine_ls_number_parameters 138
_refine_ls_number_reflns 1934
_refine_ls_number_restraints 31
_refine_ls_restrained_S_all 1.096
_refine_ls_R_factor_all 0.0541
_refine_ls_R_factor_gt 0.0521
_refine_ls_shift/su_max 0.000
_refine_ls_shift/su_mean 0.000
_refine_ls_structure_factor_coef Fsqd
_refine_ls_weighting_details 'w=1/[\s^2^(Fo^2^)+(0.1043P)^2^] where P=(Fo^2^+2Fc^2^)/3'
_refine_ls_weighting_scheme calc
_refine_ls_wR_factor_gt 0.1329
_refine_ls_wR_factor_ref 0.1344
_reflns_Friedel_coverage 0.000
_reflns_number_gt 1857
_reflns_number_total 1934
_reflns_threshold_expression 'I > 2\s(I)'
_cod_data_source_file ja9b11697_si_002.cif
_cod_data_source_block (Rac3HQ)4KCe(NO3)8-T293K
_cod_database_code 4133848
_shelx_shelxl_version_number 2014/7
_shelx_space_group_comment
;
The symmetry employed for this shelxl refinement is uniquely defined
by the following loop, which should always be used as a source of
symmetry information in preference to the above space-group names.
They are only intended as comments.
;

loop_
_space_group_symop_operation_xyz
'x, y, z'
'-x, -y, z'
'-x, y, -z'
'x, -y, -z'
'x+1/2, y+1/2, z'
'-x+1/2, -y+1/2, z'
'-x+1/2, y+1/2, -z'
'x+1/2, -y+1/2, -z'
'-x, -y, -z'
'x, y, -z'
'x, -y, z'
'-x, y, z'
'-x+1/2, -y+1/2, -z'
'x+1/2, y+1/2, -z'
'x+1/2, -y+1/2, z'
'-x+1/2, y+1/2, z'

loop_
_atom_site_label
_atom_site_type_symbol
_atom_site_fract_x
_atom_site_fract_y
_atom_site_fract_z
_atom_site_U_iso_or_equiv
_atom_site_adp_type
_atom_site_occupancy
_atom_site_site_symmetry_order
_atom_site_calc_flag
_atom_site_refinement_flags_posn
_atom_site_refinement_flags_adp
_atom_site_refinement_flags_occupancy
_atom_site_disorder_assembly
_atom_site_disorder_group
Ce3 Ce 0.0000 0.5000 0.5000 0.03930(18) Uani 1 8 d S T P . .
K1 K -0.5000 0.5000 0.0000 0.0531(4) Uani 1 8 d S T P . .
O4 O -0.3021(9) 0.5000 0.1924(8) 0.144(3) Uani 1 2 d S T P A .
N1 N 0.0000 0.3747(3) 0.5000 0.0696(18) Uani 1 4 d S T P . .
N2 N -0.2165(5) 0.5000 0.2809(5) 0.0695(12) Uani 1 2 d S T P . .
O6 O 0.0000 0.3243(3) 0.5000 0.120(3) Uani 1 4 d S T P . .
O9 O -0.1014(9) 0.5000 0.2515(7) 0.070(2) Uani 0.5 2 d S T P A .
O5 O 0.0783(7) 0.4015(2) 0.4223(7) 0.0688(14) Uani 0.5 1 d . . P . .
O7 O -0.1701(6) 0.5441(3) 0.3271(5) 0.0668(13) Uani 0.5 1 d . . P A .
O8 O -0.2451(8) 0.5000 0.4023(9) 0.0692(19) Uani 0.5 2 d S T P A .
C5 C -0.4268(11) 0.8217(5) 0.1265(8) 0.166(4) Uani 1 1 d . . . . .
C8 C -0.649(3) 0.8933(14) -0.065(3) 0.212(13) Uiso 0.5 1 d . . P . .
C4 C -0.3785(9) 0.6769(5) 0.4224(11) 0.179(5) Uani 1 1 d . . . . .
C6 C -0.375(2) 0.8458(9) 0.0000 0.196(10) Uani 1 2 d S T P . .
C1 C -0.5000 0.5955(6) 0.423(4) 0.27(2) Uani 1 2 d S T P . .
C3 C -0.5000 0.6496(8) 0.378(2) 0.173(7) Uani 1 2 d S T P . .
N80 N -0.4645(17) 0.6260(8) 0.046(2) 0.092(6) Uani 0.25 1 d D U P A -1
O81 O -0.535(6) 0.6637(19) 0.030(6) 0.45(4) Uani 0.25 1 d D U P A -1
O80 O -0.486(6) 0.5983(12) 0.138(3) 0.213(14) Uani 0.25 1 d D U P A -1
O82 O -0.397(3) 0.6114(10) -0.038(2) 0.142(9) Uani 0.25 1 d D U P A -1
C9 C -0.5000 0.9083(8) 0.0000 0.32(4) Uani 1 4 d S T P . .

loop_
_atom_site_aniso_label
_atom_site_aniso_U_11
_atom_site_aniso_U_22
_atom_site_aniso_U_33
_atom_site_aniso_U_23
_atom_site_aniso_U_13
_atom_site_aniso_U_12
Ce3 0.0319(3) 0.0528(3) 0.0331(2) 0.000 0.000 0.000
K1 0.0388(9) 0.0807(13) 0.0400(8) 0.000 0.000 0.000
O4 0.127(6) 0.203(8) 0.101(4) 0.000 -0.083(5) 0.000
N1 0.078(5) 0.051(3) 0.079(4) 0.000 0.000 0.000
N2 0.048(2) 0.106(4) 0.054(2) 0.000 -0.021(2) 0.000
O6 0.163(10) 0.054(3) 0.144(8) 0.000 0.000 0.000
O9 0.063(5) 0.102(6) 0.044(3) 0.000 -0.006(3) 0.000
O5 0.072(3) 0.064(3) 0.071(3) -0.008(2) 0.006(3) 0.008(3)
O7 0.054(3) 0.087(3) 0.060(3) 0.004(3) -0.015(2) 0.007(3)
O8 0.039(4) 0.104(6) 0.064(4) 0.000 -0.007(3) 0.000
C5 0.165(9) 0.228(11) 0.106(5) 0.053(6) 0.010(6) 0.024(9)
C4 0.107(7) 0.234(12) 0.196(11) 0.037(10) 0.005(7) -0.054(7)
C6 0.209(19) 0.24(2) 0.139(11) 0.000 0.000 -0.131(18)
C1 0.22(2) 0.100(8) 0.48(7) -0.101(19) 0.000 0.000
C3 0.144(12) 0.189(15) 0.185(16) -0.084(13) 0.000 0.000
N80 0.077(9) 0.096(8) 0.102(9) -0.005(6) -0.022(6) 0.029(6)
O81 0.46(4) 0.44(4) 0.44(4) 0.01(2) 0.00(2) -0.01(2)
O80 0.206(17) 0.211(16) 0.220(16) -0.011(10) 0.001(10) 0.004(10)
O82 0.154(12) 0.133(11) 0.139(14) -0.009(8) 0.004(9) -0.022(9)
C9 0.74(12) 0.071(9) 0.14(2) 0.000 0.000 0.000

loop_
_atom_type_symbol
_atom_type_description
_atom_type_scat_dispersion_real
_atom_type_scat_dispersion_imag
_atom_type_scat_source
C C 0.0033 0.0016 'International Tables Vol C Tables 4.2.6.8 and 6.1.1.4'
H H 0.0000 0.0000 'International Tables Vol C Tables 4.2.6.8 and 6.1.1.4'
N N 0.0061 0.0033 'International Tables Vol C Tables 4.2.6.8 and 6.1.1.4'
O O 0.0106 0.0060 'International Tables Vol C Tables 4.2.6.8 and 6.1.1.4'
Ce Ce -0.2486 2.6331 'International Tables Vol C Tables 4.2.6.8 and 6.1.1.4'
K K 0.2009 0.2494 'International Tables Vol C Tables 4.2.6.8 and 6.1.1.4'

loop_
_geom_angle_atom_site_label_1
_geom_angle_atom_site_label_2
_geom_angle_atom_site_label_3
_geom_angle
_geom_angle_site_symmetry_1
_geom_angle_site_symmetry_3
O8 Ce3 O8 180.0 . 9_566
O8 Ce3 O8 43.1(4) . 10_556
O8 Ce3 O8 136.9(4) 9_566 10_556
O8 Ce3 O8 136.9(4) . 2_565
O8 Ce3 O8 43.1(4) 9_566 2_565
O8 Ce3 O8 180.0 10_556 2_565
O8 Ce3 O7 33.29(18) . 11_565
O8 Ce3 O7 146.71(18) 9_566 11_565
O8 Ce3 O7 68.9(2) 10_556 11_565
O8 Ce3 O7 111.1(2) 2_565 11_565
O8 Ce3 O7 146.71(18) . 3_556
O8 Ce3 O7 33.29(18) 9_566 3_556
O8 Ce3 O7 111.1(2) 10_556 3_556
O8 Ce3 O7 68.9(2) 2_565 3_556
O7 Ce3 O7 180.0(3) 11_565 3_556
O8 Ce3 O7 146.71(18) . 9_566
O8 Ce3 O7 33.29(18) 9_566 9_566
O8 Ce3 O7 111.1(2) 10_556 9_566
O8 Ce3 O7 68.9(2) 2_565 9_566
O7 Ce3 O7 131.8(3) 11_565 9_566
O7 Ce3 O7 48.2(3) 3_556 9_566
O8 Ce3 O7 111.1(2) . 12
O8 Ce3 O7 68.9(2) 9_566 12
O8 Ce3 O7 146.71(18) 10_556 12
O8 Ce3 O7 33.29(18) 2_565 12
O7 Ce3 O7 99.2(3) 11_565 12
O7 Ce3 O7 80.8(3) 3_556 12
O7 Ce3 O7 100.0(3) 9_566 12
O8 Ce3 O7 68.9(2) . 4_566
O8 Ce3 O7 111.1(2) 9_566 4_566
O8 Ce3 O7 33.29(18) 10_556 4_566
O8 Ce3 O7 146.71(18) 2_565 4_566
O7 Ce3 O7 80.8(3) 11_565 4_566
O7 Ce3 O7 99.2(3) 3_556 4_566
O7 Ce3 O7 80.0(3) 9_566 4_566
O7 Ce3 O7 180.0(3) 12 4_566
O8 Ce3 O7 68.9(2) . 10_556
O8 Ce3 O7 111.1(2) 9_566 10_556
O8 Ce3 O7 33.29(18) 10_556 10_556
O8 Ce3 O7 146.71(18) 2_565 10_556
O7 Ce3 O7 100.0(3) 11_565 10_556
O7 Ce3 O7 80.0(3) 3_556 10_556
O7 Ce3 O7 99.2(3) 9_566 10_556
O7 Ce3 O7 131.8(3) 12 10_556
O7 Ce3 O7 48.2(3) 4_566 10_556
O8 Ce3 O7 111.1(2) . 2_565
O8 Ce3 O7 68.9(2) 9_566 2_565
O8 Ce3 O7 146.71(18) 10_556 2_565
O8 Ce3 O7 33.29(18) 2_565 2_565
O7 Ce3 O7 80.0(3) 11_565 2_565
O7 Ce3 O7 100.0(3) 3_556 2_565
O7 Ce3 O7 80.8(3) 9_566 2_565
O7 Ce3 O7 48.2(3) 12 2_565
O7 Ce3 O7 131.8(3) 4_566 2_565
O7 Ce3 O7 180.0 10_556 2_565
O8 Ce3 O7 33.29(18) . .
O8 Ce3 O7 146.71(18) 9_566 .
O8 Ce3 O7 68.9(2) 10_556 .
O8 Ce3 O7 111.1(2) 2_565 .
O7 Ce3 O7 48.2(3) 11_565 .
O7 Ce3 O7 131.8(3) 3_556 .
O7 Ce3 O7 180.00(18) 9_566 .
O7 Ce3 O7 80.0(3) 12 .
O7 Ce3 O7 100.0(3) 4_566 .
O7 Ce3 O7 80.8(3) 10_556 .
O7 Ce3 O7 99.2(3) 2_565 .
O4 K1 O4 92.1(4) 9_465 10
O4 K1 O4 87.9(4) 9_465 2_465
O4 K1 O4 180.0 10 2_465
O4 K1 O4 180.0(2) 9_465 .
O4 K1 O4 87.9(4) 10 .
O4 K1 O4 92.1(4) 2_465 .
O4 K1 O80 112.3(12) 9_465 .
O4 K1 O80 107.9(9) 10 .
O4 K1 O80 72.1(9) 2_465 .
O4 K1 O80 67.7(12) . .
O4 K1 O82 99.4(6) 9_465 .
O4 K1 O82 70.0(5) 10 .
O4 K1 O82 110.0(5) 2_465 .
O4 K1 O82 80.6(6) . .
O80 K1 O82 40.7(4) . .
O4 K1 N80 100.5(3) 9_465 .
O4 K1 N80 91.1(4) 10 .
O4 K1 N80 88.9(4) 2_465 .
O4 K1 N80 79.5(3) . .
O80 K1 N80 21.5(3) . .
O82 K1 N80 21.2(3) . .
N2 O4 K1 178.2(8) . .
O6 N1 O5 120.8(4) . .
O6 N1 O5 120.8(4) . 10_556
O5 N1 O5 74.0(6) . 10_556
O6 N1 O5 120.8(4) . 12
O5 N1 O5 75.5(7) . 12
O5 N1 O5 118.3(7) 10_556 12
O6 N1 O5 120.8(4) . 3_556
O5 N1 O5 118.3(7) . 3_556
O5 N1 O5 75.5(7) 10_556 3_556
O5 N1 O5 74.0(6) 12 3_556
O9 N2 O4 120.0(8) . .
O9 N2 O8 117.6(6) . .
O4 N2 O8 122.4(8) . .
O9 N2 O7 74.5(4) . .
O4 N2 O7 121.1(3) . .
O8 N2 O7 74.5(4) . .
O9 N2 O7 74.5(4) . 11_565
O4 N2 O7 121.1(3) . 11_565
O8 N2 O7 74.5(4) . 11_565
O7 N2 O7 117.8(6) . 11_565
N2 O9 O7 55.1(4) . .
N2 O9 O7 55.1(4) . 11_565
O7 O9 O7 93.5(7) . 11_565
N2 O9 Ce3 98.1(5) . .
O7 O9 Ce3 73.1(3) . .
O7 O9 Ce3 73.1(3) 11_565 .
N1 O5 O5 53.0(3) . 10_556
N1 O5 O5 52.3(3) . 12
O5 O5 O5 90.001(2) 10_556 12
N1 O5 Ce3 96.4(4) . .
O5 O5 Ce3 73.10(14) 10_556 .
O5 O5 Ce3 72.81(15) 12 .
N2 O7 O9 50.5(5) . .
N2 O7 O8 52.0(4) . .
O9 O7 O8 87.6(5) . .
N2 O7 Ce3 97.0(4) . .
O9 O7 Ce3 74.5(4) . .
O8 O7 Ce3 73.0(4) . .
N2 O8 O7 53.5(4) . .
N2 O8 O7 53.5(4) . 11_565
O7 O8 O7 91.2(7) . 11_565
N2 O8 Ce3 98.2(5) . .
O7 O8 Ce3 73.7(3) . .
O7 O8 Ce3 73.7(3) 11_565 .
C5 C5 C6 110.5(11) 12_455 .
C5 C5 C8 112.1(10) 12_455 3_455
C6 C5 C8 42.3(11) . 3_455
C8 C8 C6 61.5(15) 10 3_455
C8 C8 C9 67.2(12) 10 .
C6 C8 C9 81(2) 3_455 .
C8 C8 C5 107.8(10) 10 3_455
C6 C8 C5 47.6(11) 3_455 3_455
C9 C8 C5 88.5(18) . 3_455
C3 C4 C4 107.8(10) . 10_556
C8 C6 C8 57(3) 3_455 12_455
C8 C6 C5 144(3) 3_455 10
C8 C6 C5 90.0(16) 12_455 10
C8 C6 C5 90.0(16) 3_455 .
C8 C6 C5 144(2) 12_455 .
C5 C6 C5 115.9(15) 10 .
C8 C6 C9 56.2(19) 3_455 .
C8 C6 C9 56.2(19) 12_455 .
C5 C6 C9 95.0(14) 10 .
C5 C6 C9 95.0(14) . .
C3 C1 C1 108.6(15) . 10_556
C1 C3 C4 109.8(14) . .
C1 C3 C4 109.8(14) . 12_455
C4 C3 C4 113.1(16) . 12_455
O82 N80 O80 120.4(19) . .
O82 N80 O81 120(2) . .
O80 N80 O81 117(2) . .
O82 N80 K1 69.5(15) . .
O80 N80 K1 61.1(17) . .
O81 N80 K1 133(3) . .
N80 O80 K1 97.4(19) . .
N80 O82 K1 89.3(16) . .
C8 C9 C8 154(3) . 3_455
C8 C9 C8 46(2) . 10
C8 C9 C8 127(3) 3_455 10
C8 C9 C8 127(3) . 12_455
C8 C9 C8 46(2) 3_455 12_455
C8 C9 C8 154(3) 10 12_455
C8 C9 C6 42.5(13) . 3_455
C8 C9 C6 113.3(18) 3_455 3_455
C8 C9 C6 42.5(13) 10 3_455
C8 C9 C6 113.3(18) 12_455 3_455
C8 C9 C6 113.3(18) . .
C8 C9 C6 42.5(13) 3_455 .
C8 C9 C6 113.3(18) 10 .
C8 C9 C6 42.5(13) 12_455 .
C6 C9 C6 78.6(11) 3_455 .

loop_
_geom_bond_atom_site_label_1
_geom_bond_atom_site_label_2
_geom_bond_distance
_geom_bond_site_symmetry_2
Ce3 O8 2.613(8) .
Ce3 O8 2.613(8) 9_566
Ce3 O8 2.613(8) 10_556
Ce3 O8 2.613(8) 2_565
Ce3 O7 2.623(5) 11_565
Ce3 O7 2.623(5) 3_556
Ce3 O7 2.623(5) 9_566
Ce3 O7 2.623(5) 12
Ce3 O7 2.623(5) 4_566
Ce3 O7 2.623(5) 10_556
Ce3 O7 2.623(5) 2_565
Ce3 O7 2.623(5) .
K1 O4 2.725(5) 9_465
K1 O4 2.725(5) 10
K1 O4 2.725(5) 2_465
K1 O4 2.725(5) .
K1 O80 2.75(3) .
K1 O82 2.92(2) .
K1 N80 3.112(18) .
O4 N2 1.215(7) .
N1 O6 1.223(10) .
N1 O5 1.269(7) .
N1 O5 1.269(7) 10_556
N1 O5 1.269(7) 12
N1 O5 1.269(7) 3_556
N2 O9 1.177(11) .
N2 O8 1.227(10) .
N2 O7 1.251(7) .
N2 O7 1.251(7) 11_565
O9 O7 1.471(8) .
O9 O7 1.471(8) 11_565
O5 O5 1.527(13) 10_556
O5 O5 1.553(14) 12
O7 O8 1.500(8) .
O8 O7 1.500(8) 11_565
C5 C5 1.45(2) 12_455
C5 C6 1.468(11) .
C5 C8 1.99(4) 3_455
C8 C8 1.27(7) 10
C8 C6 1.34(3) 3_455
C8 C9 1.65(3) .
C8 C5 1.99(4) 3_455
C4 C3 1.443(12) .
C4 C4 1.53(2) 10_556
C6 C8 1.34(3) 3_455
C6 C8 1.34(3) 12_455
C6 C5 1.467(11) 10
C6 C9 1.96(3) .
C1 C3 1.39(3) .
C1 C1 1.52(7) 10_556
C3 C4 1.443(12) 12_455
N80 O82 1.123(15) .
N80 O80 1.151(16) .
N80 O81 1.158(17) .
C9 C8 1.65(3) 3_455
C9 C8 1.65(3) 10
C9 C8 1.65(3) 12_455
C9 C6 1.96(3) 3_455
